data_7041177
loop_
_publ_author_name
'Tsukada, Satoru'
'O'Brien, Nathan J'
'Kano, Naokazu'
'Kawashima, Takayuki'
'Guo, Jing-Dong'
'Nagase, Shigeru'

_publ_section_title
;
 The synthesis and structure of a dianionic species with a bond between
 pentacoordinated tin atoms: bonding properties of the tin-tin bond.
;
_journal_issue 48
_journal_name_full 'Dalton transactions (Cambridge, England : 2003)'
_journal_page_first 19374
_journal_page_last 19379
_journal_paper_doi 10.1039/c6dt03503e
_journal_volume 45
_journal_year 2016
_chemical_formula_moiety 'C36 H16 F24 O6 Sn2, 2(C16 H36 N)'
_chemical_formula_sum 'C68 H88 F24 N2 O6 Sn2'
_chemical_formula_weight 1722.78
_chemical_melting_point 269
_chemical_name_common 'Compound 7'
_chemical_name_systematic 'Compound 7'
_space_group_crystal_system tetragonal
_space_group_IT_number 110
_space_group_name_Hall 'I 4bw -2c'
_space_group_name_H-M_alt 'I 41 c d'
_symmetry_space_group_name_Hall 'I 4bw -2c'
_symmetry_space_group_name_H-M 'I 41 c d'
_atom_sites_solution_hydrogens geom
_audit_creation_method SHELXL-2014/7
_audit_update_record
;
2016-08-31 deposited with the CCDC.
2016-11-11 downloaded from the CCDC.
;
_cell_angle_alpha 90
_cell_angle_beta 90
_cell_angle_gamma 90
_cell_formula_units_Z 8
_cell_length_a 20.2864(3)
_cell_length_b 20.2864(3)
_cell_length_c 36.4947(9)
_cell_measurement_reflns_used 23319
_cell_measurement_temperature 113(2)
_cell_measurement_theta_max 27.4835
_cell_measurement_theta_min 3.0515
_cell_volume 15019.0(5)
_computing_cell_refinement 'CrystalClear (Rigaku/MSC Inc., 2006)'
_computing_data_collection 'CrystalClear (Rigaku/MSC Inc., 2006)'
_computing_data_reduction 'CrystalClear (Rigaku/MSC Inc., 2006)'
_computing_structure_refinement 'SHELXL-2014/7 (Sheldrick, 2014)'
_diffrn_ambient_temperature 113(2)
_diffrn_detector_area_resol_mean 28.5714
_diffrn_measured_fraction_theta_full 0.994
_diffrn_measured_fraction_theta_max 0.995
_diffrn_measurement_details
;
scan:
    Number of images: 360
               Slice: -110.0000 - 70.0000
         Image width: 0.5000
            Exp time: 1.5000
       Rotation axis: Omega
               Omega: 0.0000
                 Chi: 45.0000
                 Phi: 0.0000
                 XTD: 45.0283
              2theta: -19.7510
scan:
    Number of images: 360
               Slice: -110.0000 - 70.0000
         Image width: 0.5000
            Exp time: 1.5000
       Rotation axis: Omega
               Omega: 0.0000
                 Chi: 45.0000
                 Phi: 90.0000
                 XTD: 45.0283
              2theta: -19.7510

;
_diffrn_measurement_device
;
Saturn724 (4x4 bin mode)
;
_diffrn_measurement_device_details
;
AFC10: Fixed Chi 2 circle
;
_diffrn_measurement_method dtprofit.ref
_diffrn_orient_matrix_type d*Trek
_diffrn_orient_matrix_UB_11 0.0477
_diffrn_orient_matrix_UB_12 -0.0020
_diffrn_orient_matrix_UB_13 -0.0123
_diffrn_orient_matrix_UB_21 -0.0114
_diffrn_orient_matrix_UB_22 0.0127
_diffrn_orient_matrix_UB_23 -0.0462
_diffrn_orient_matrix_UB_31 0.0028
_diffrn_orient_matrix_UB_32 0.0264
_diffrn_orient_matrix_UB_33 0.0066
_diffrn_radiation_detector CCD
_diffrn_radiation_monochromator 'Graphite Monochromator'
_diffrn_radiation_source 'Rotating Anode'
_diffrn_radiation_type MoK\a
_diffrn_radiation_wavelength 0.7107
_diffrn_reflns_av_R_equivalents 0.0328
_diffrn_reflns_av_unetI/netI 0.0296
_diffrn_reflns_Laue_measured_fraction_full 0.994
_diffrn_reflns_Laue_measured_fraction_max 0.995
_diffrn_reflns_limit_h_max 25
_diffrn_reflns_limit_h_min -26
_diffrn_reflns_limit_k_max 23
_diffrn_reflns_limit_k_min -26
_diffrn_reflns_limit_l_max 47
_diffrn_reflns_limit_l_min -47
_diffrn_reflns_number 55543
_diffrn_reflns_point_group_measured_fraction_full 0.993
_diffrn_reflns_point_group_measured_fraction_max 0.994
_diffrn_reflns_reduction_process 'Lp corrections applied'
_diffrn_reflns_theta_full 25.241
_diffrn_reflns_theta_max 27.483
_diffrn_reflns_theta_min 3.175
_exptl_absorpt_coefficient_mu 0.774
_exptl_absorpt_correction_T_max 0.7469
_exptl_absorpt_correction_T_min 0.6609
_exptl_absorpt_correction_type numerical
_exptl_crystal_colour Colorless
_exptl_crystal_density_diffrn 1.524
_exptl_crystal_description Block
_exptl_crystal_F_000 6992
_exptl_crystal_recrystallization_method 'Re-crystallisation from solvent: acetone/hexane'
_exptl_crystal_size_max 0.650
_exptl_crystal_size_mid 0.600
_exptl_crystal_size_min 0.600
_refine_diff_density_max 14.440
_refine_diff_density_min -1.912
_refine_diff_density_rms 0.283
_refine_ls_abs_structure_details
;
 Flack x determined using 3886 quotients [(I+)-(I-)]/[(I+)+(I-)]
 (Parsons, Flack and Wagner, Acta Cryst. B69 (2013) 249-259).
;
_refine_ls_abs_structure_Flack 0.032(5)
_refine_ls_extinction_method none
_refine_ls_goodness_of_fit_ref 1.061
_refine_ls_hydrogen_treatment constr
_refine_ls_matrix_type full
_refine_ls_number_parameters 460
_refine_ls_number_reflns 8556
_refine_ls_number_restraints 1
_refine_ls_restrained_S_all 1.061
_refine_ls_R_factor_all 0.0795
_refine_ls_R_factor_gt 0.0784
_refine_ls_shift/su_max 0.000
_refine_ls_shift/su_mean 0.000
_refine_ls_structure_factor_coef Fsqd
_refine_ls_weighting_details 'w=1/[\s^2^(Fo^2^)+(0.1241P)^2^+477.2022P] where P=(Fo^2^+2Fc^2^)/3'
_refine_ls_weighting_scheme calc
_refine_ls_wR_factor_gt 0.2323
_refine_ls_wR_factor_ref 0.2334
_reflns_Friedel_coverage 0.965
_reflns_Friedel_fraction_full 0.992
_reflns_Friedel_fraction_max 0.992
_reflns_number_gt 8380
_reflns_number_total 8556
_reflns_threshold_expression 'I > 2\s(I)'
_cod_data_source_file c6dt03503e2.cif
_cod_data_source_block SnNum2
_cod_depositor_comments
;
The following automatic conversions were performed:

'_exptl_absorpt_correction_type' value 'Numerical' changed to
'numerical' according to
/usr/data/users/saulius/crontab/automatic-downloads/rss-feeds/RSC/lib/dictionaries/cif_core.dic
dictionary named 'cif_core.dic' version 2.4.2 from 2011-04-26.

Automatic conversion script
Id: cif_fix_values 4268 2015-11-12 08:31:59Z antanas 

 Adding full bibliography for 7041177.cif.
;
_cod_original_cell_volume 15019.0(6)
_cod_database_code 7041177
_shelx_shelxl_version_number 2014/7
_shelx_space_group_comment
;
The symmetry employed for this shelxl refinement is uniquely defined
by the following loop, which should always be used as a source of
symmetry information in preference to the above space-group names.
They are only intended as comments.
;
_shelx_estimated_absorpt_t_min 0.613
_shelx_estimated_absorpt_t_max 0.654

loop_
_space_group_symop_operation_xyz
'x, y, z'
'-x, -y, z'
'-y, x+1/2, z+1/4'
'y, -x+1/2, z+1/4'
'-x, y, z+1/2'
'x, -y, z+1/2'
'y+1/2, x, z+1/4'
'-y+1/2, -x, z+1/4'
'x+1/2, y+1/2, z+1/2'
'-x+1/2, -y+1/2, z+1/2'
'-y+1/2, x+1, z+3/4'
'y+1/2, -x+1, z+3/4'
'-x+1/2, y+1/2, z+1'
'x+1/2, -y+1/2, z+1'
'y+1, x+1/2, z+3/4'
'-y+1, -x+1/2, z+3/4'

loop_
_atom_site_label
_atom_site_type_symbol
_atom_site_fract_x
_atom_site_fract_y
_atom_site_fract_z
_atom_site_U_iso_or_equiv
_atom_site_adp_type
_atom_site_occupancy
_atom_site_site_symmetry_order
_atom_site_calc_flag
_atom_site_refinement_flags_posn
_atom_site_refinement_flags_adp
Sn1 Sn 0.44116(4) 0.03376(4) -0.00081(3) 0.0135(2) Uani 1 1 d . .
C1 C 0.3726(6) 0.0362(7) -0.0459(4) 0.017(2) Uani 1 1 d . .
C2 C 0.3232(7) -0.0098(7) -0.0526(4) 0.020(3) Uani 1 1 d . .
H1 H 0.3189 -0.0470 -0.0370 0.024 Uiso 1 1 calc R U
C3 C 0.2808(8) -0.0025(8) -0.0814(4) 0.026(3) Uani 1 1 d . .
H2 H 0.2475 -0.0345 -0.0859 0.031 Uiso 1 1 calc R U
C4 C 0.2867(7) 0.0521(7) -0.1039(4) 0.022(3) Uani 1 1 d . .
H3 H 0.2570 0.0576 -0.1238 0.027 Uiso 1 1 calc R U
C5 C 0.3357(7) 0.0988(7) -0.0977(4) 0.020(3) Uani 1 1 d . .
H4 H 0.3392 0.1364 -0.1131 0.024 Uiso 1 1 calc R U
C6 C 0.3795(6) 0.0900(6) -0.0688(4) 0.017(2) Uani 1 1 d . .
C7 C 0.4371(7) 0.1375(7) -0.0604(4) 0.017(3) Uani 1 1 d . .
O1 O 0.4712(5) 0.1230(4) -0.0288(3) 0.0196(19) Uani 1 1 d . .
C8 C 0.4093(9) 0.2103(8) -0.0540(5) 0.036(4) Uani 1 1 d . .
F1 F 0.3635(5) 0.2095(5) -0.0293(4) 0.051(3) Uani 1 1 d . .
F2 F 0.3804(7) 0.2353(5) -0.0837(4) 0.062(4) Uani 1 1 d . .
F3 F 0.4570(6) 0.2518(5) -0.0442(4) 0.054(3) Uani 1 1 d . .
C9 C 0.4864(9) 0.1377(10) -0.0927(5) 0.037(4) Uani 1 1 d . .
F4 F 0.5111(6) 0.0750(7) -0.0940(3) 0.051(3) Uani 1 1 d . .
F5 F 0.5365(6) 0.1786(8) -0.0873(3) 0.059(4) Uani 1 1 d . .
F6 F 0.4611(7) 0.1493(9) -0.1244(3) 0.070(5) Uani 1 1 d . .
C10 C 0.4161(6) 0.0839(6) 0.0477(3) 0.013(2) Uani 1 1 d . .
C11 C 0.4373(7) 0.1480(7) 0.0590(5) 0.024(3) Uani 1 1 d . .
H5 H 0.4643 0.1734 0.0431 0.028 Uiso 1 1 calc R U
C12 C 0.4188(8) 0.1738(7) 0.0932(4) 0.027(3) Uani 1 1 d . .
H6 H 0.4353 0.2153 0.1011 0.032 Uiso 1 1 calc R U
C13 C 0.3774(7) 0.1392(7) 0.1147(4) 0.026(3) Uani 1 1 d . .
H7 H 0.3633 0.1581 0.1372 0.031 Uiso 1 1 calc R U
C14 C 0.3542(7) 0.0765(8) 0.1053(4) 0.022(3) Uani 1 1 d . .
H8 H 0.3235 0.0538 0.1204 0.026 Uiso 1 1 calc R U
C15 C 0.3778(6) 0.0484(6) 0.0729(3) 0.013(2) Uani 1 1 d . .
C16 C 0.3583(7) -0.0222(6) 0.0605(3) 0.015(2) Uani 1 1 d . .
O2 O 0.3889(5) -0.0424(5) 0.0287(2) 0.0188(19) Uani 1 1 d . .
C17 C 0.2831(8) -0.0271(8) 0.0527(5) 0.032(3) Uani 1 1 d . .
F7 F 0.2655(5) 0.0207(5) 0.0290(3) 0.041(2) Uani 1 1 d . .
F8 F 0.2456(5) -0.0176(8) 0.0825(4) 0.056(3) Uani 1 1 d . .
F9 F 0.2656(5) -0.0829(6) 0.0368(4) 0.048(3) Uani 1 1 d . .
C18 C 0.3777(9) -0.0729(8) 0.0905(4) 0.029(3) Uani 1 1 d . .
F10 F 0.4416(6) -0.0674(6) 0.0982(3) 0.041(2) Uani 1 1 d . .
F11 F 0.3659(7) -0.1348(5) 0.0805(3) 0.043(3) Uani 1 1 d . .
F12 F 0.3449(6) -0.0653(5) 0.1225(3) 0.040(2) Uani 1 1 d . .
N1 N 0.1488(5) 0.3667(5) 0.2402(3) 0.020(2) Uani 1 1 d . .
C19 C 0.1979(7) 0.3620(7) 0.2087(4) 0.021(3) Uani 1 1 d . .
H9 H 0.1939 0.4025 0.1937 0.025 Uiso 1 1 calc R U
H10 H 0.2429 0.3615 0.2192 0.025 Uiso 1 1 calc R U
C20 C 0.1910(7) 0.3036(7) 0.1837(4) 0.027(3) Uani 1 1 d . .
H11 H 0.1490 0.3069 0.1700 0.032 Uiso 1 1 calc R U
H12 H 0.1896 0.2627 0.1985 0.032 Uiso 1 1 calc R U
C21 C 0.2483(8) 0.2996(9) 0.1567(5) 0.034(3) Uani 1 1 d . .
H13 H 0.2393 0.2634 0.1391 0.040 Uiso 1 1 calc R U
H14 H 0.2497 0.3412 0.1425 0.040 Uiso 1 1 calc R U
C22 C 0.3144(9) 0.2884(9) 0.1731(6) 0.041(4) Uani 1 1 d . .
H15 H 0.3476 0.2867 0.1537 0.061 Uiso 1 1 calc R U
H16 H 0.3248 0.3246 0.1900 0.061 Uiso 1 1 calc R U
H17 H 0.3143 0.2467 0.1866 0.061 Uiso 1 1 calc R U
C23 C 0.1574(7) 0.3077(8) 0.2662(5) 0.030(3) Uani 1 1 d . .
H18 H 0.1322 0.3171 0.2889 0.036 Uiso 1 1 calc R U
H19 H 0.1368 0.2687 0.2545 0.036 Uiso 1 1 calc R U
C24 C 0.2254(8) 0.2892(9) 0.2771(5) 0.037(4) Uani 1 1 d . .
H20 H 0.2471 0.3267 0.2896 0.045 Uiso 1 1 calc R U
H21 H 0.2516 0.2778 0.2551 0.045 Uiso 1 1 calc R U
C25 C 0.2216(10) 0.2309(10) 0.3025(6) 0.046(5) Uani 1 1 d . .
H22 H 0.2009 0.2451 0.3257 0.056 Uiso 1 1 calc R U
H23 H 0.1928 0.1971 0.2913 0.056 Uiso 1 1 calc R U
C26 C 0.2868(9) 0.2004(10) 0.3108(7) 0.048(5) Uani 1 1 d . .
H24 H 0.2805 0.1629 0.3274 0.072 Uiso 1 1 calc R U
H25 H 0.3072 0.1850 0.2881 0.072 Uiso 1 1 calc R U
H26 H 0.3154 0.2331 0.3225 0.072 Uiso 1 1 calc R U
C27 C 0.1641(6) 0.4311(7) 0.2599(3) 0.019(3) Uani 1 1 d . .
H27 H 0.2102 0.4290 0.2687 0.023 Uiso 1 1 calc R U
H28 H 0.1616 0.4673 0.2418 0.023 Uiso 1 1 calc R U
C28 C 0.1204(7) 0.4490(8) 0.2921(4) 0.027(3) Uani 1 1 d . .
H29 H 0.0739 0.4520 0.2841 0.032 Uiso 1 1 calc R U
H30 H 0.1237 0.4148 0.3114 0.032 Uiso 1 1 calc R U
C29 C 0.1430(7) 0.5144(9) 0.3070(4) 0.029(3) Uani 1 1 d . .
H31 H 0.1460 0.5463 0.2865 0.035 Uiso 1 1 calc R U
H32 H 0.1877 0.5092 0.3174 0.035 Uiso 1 1 calc R U
C30 C 0.0975(10) 0.5430(11) 0.3365(5) 0.044(4) Uani 1 1 d . .
H33 H 0.1150 0.5854 0.3449 0.067 Uiso 1 1 calc R U
H34 H 0.0533 0.5495 0.3263 0.067 Uiso 1 1 calc R U
H35 H 0.0950 0.5124 0.3572 0.067 Uiso 1 1 calc R U
C31 C 0.0782(6) 0.3632(7) 0.2276(4) 0.024(3) Uani 1 1 d . .
H36 H 0.0495 0.3608 0.2495 0.029 Uiso 1 1 calc R U
H37 H 0.0722 0.3218 0.2137 0.029 Uiso 1 1 calc R U
C32 C 0.0549(7) 0.4213(7) 0.2035(4) 0.024(3) Uani 1 1 d . .
H38 H 0.0520 0.4617 0.2186 0.029 Uiso 1 1 calc R U
H39 H 0.0874 0.4292 0.1838 0.029 Uiso 1 1 calc R U
C33 C -0.0123(8) 0.4062(9) 0.1867(5) 0.033(4) Uani 1 1 d . .
H40 H -0.0072 0.3693 0.1693 0.040 Uiso 1 1 calc R U
H41 H -0.0269 0.4452 0.1726 0.040 Uiso 1 1 calc R U
C34 C -0.0664(8) 0.3883(11) 0.2142(6) 0.046(5) Uani 1 1 d . .
H42 H -0.1076 0.3795 0.2011 0.069 Uiso 1 1 calc R U
H43 H -0.0532 0.3489 0.2279 0.069 Uiso 1 1 calc R U
H44 H -0.0730 0.4251 0.2313 0.069 Uiso 1 1 calc R U
O3 O 0.5885(5) 0.1707(5) 0.0005(3) 0.0259(19) Uani 1 1 d . .

loop_
_atom_site_aniso_label
_atom_site_aniso_U_11
_atom_site_aniso_U_22
_atom_site_aniso_U_33
_atom_site_aniso_U_23
_atom_site_aniso_U_13
_atom_site_aniso_U_12
Sn1 0.0123(4) 0.0144(4) 0.0137(3) 0.0003(3) 0.0003(3) 0.0013(3)
C1 0.010(6) 0.021(6) 0.021(6) 0.000(5) -0.004(5) -0.001(4)
C2 0.015(6) 0.023(6) 0.023(6) -0.007(5) 0.010(5) 0.002(5)
C3 0.024(7) 0.030(7) 0.023(6) -0.003(6) -0.002(5) -0.004(6)
C4 0.020(6) 0.023(6) 0.024(6) -0.010(5) -0.009(5) 0.008(5)
C5 0.026(7) 0.020(6) 0.014(5) -0.001(5) -0.001(5) 0.003(5)
C6 0.020(6) 0.016(6) 0.016(6) -0.004(5) -0.003(5) -0.001(5)
C7 0.024(7) 0.018(6) 0.009(5) 0.004(5) 0.000(5) -0.004(5)
O1 0.027(5) 0.011(4) 0.021(4) 0.005(3) -0.011(4) -0.005(3)
C8 0.044(10) 0.029(8) 0.035(8) -0.002(7) -0.015(7) -0.004(7)
F1 0.036(6) 0.034(6) 0.084(9) -0.023(6) -0.007(6) 0.017(5)
F2 0.070(8) 0.026(5) 0.088(10) 0.019(6) -0.044(7) 0.004(5)
F3 0.055(7) 0.022(5) 0.085(9) 0.000(5) -0.028(6) -0.007(5)
C9 0.035(9) 0.046(10) 0.030(8) 0.008(7) -0.001(7) -0.016(8)
F4 0.044(7) 0.063(8) 0.046(6) -0.015(6) 0.019(5) 0.003(6)
F5 0.048(7) 0.091(10) 0.037(6) 0.014(6) 0.003(5) -0.036(7)
F6 0.070(8) 0.118(13) 0.022(5) 0.022(7) 0.002(5) -0.052(8)
C10 0.012(5) 0.012(5) 0.016(5) -0.006(4) 0.005(4) -0.006(4)
C11 0.013(6) 0.019(7) 0.038(9) -0.009(6) 0.002(5) 0.003(5)
C12 0.030(7) 0.024(7) 0.026(7) -0.011(6) -0.010(6) 0.003(6)
C13 0.027(7) 0.028(7) 0.022(6) -0.006(5) 0.000(5) 0.012(6)
C14 0.020(6) 0.032(7) 0.014(6) -0.004(5) 0.005(5) 0.003(5)
C15 0.012(5) 0.019(6) 0.008(5) 0.002(4) 0.003(4) 0.003(4)
C16 0.020(6) 0.015(5) 0.011(5) -0.003(4) 0.007(4) 0.001(5)
O2 0.027(5) 0.016(4) 0.013(4) 0.001(3) 0.011(4) -0.003(4)
C17 0.021(7) 0.036(8) 0.040(9) -0.005(7) -0.006(6) 0.002(6)
F7 0.034(5) 0.044(6) 0.046(6) 0.000(5) -0.011(5) 0.006(4)
F8 0.015(4) 0.094(10) 0.060(7) -0.009(7) 0.014(5) 0.000(5)
F9 0.018(5) 0.044(6) 0.081(8) -0.012(6) 0.000(5) -0.011(4)
C18 0.046(9) 0.022(7) 0.020(6) 0.003(5) 0.003(6) -0.005(6)
F10 0.042(6) 0.043(6) 0.038(6) 0.013(5) -0.007(5) 0.012(5)
F11 0.079(8) 0.018(4) 0.030(5) 0.010(4) 0.003(5) -0.003(5)
F12 0.067(7) 0.027(5) 0.026(5) 0.009(4) 0.014(5) -0.001(5)
N1 0.011(4) 0.015(5) 0.033(7) 0.005(4) 0.002(4) -0.005(4)
C19 0.019(6) 0.020(6) 0.024(6) 0.000(5) -0.005(5) -0.002(5)
C20 0.021(7) 0.023(7) 0.037(8) -0.010(6) -0.005(6) -0.002(5)
C21 0.033(8) 0.034(8) 0.034(8) -0.017(7) -0.004(6) 0.006(7)
C22 0.034(9) 0.030(8) 0.058(11) -0.015(8) 0.001(8) 0.009(7)
C23 0.021(7) 0.026(7) 0.045(9) 0.019(7) 0.002(6) -0.006(5)
C24 0.028(8) 0.040(9) 0.044(9) 0.017(8) -0.001(7) -0.004(7)
C25 0.040(10) 0.032(9) 0.067(13) 0.027(9) 0.006(9) 0.004(8)
C26 0.031(9) 0.036(9) 0.076(15) 0.032(9) -0.011(9) -0.005(7)
C27 0.019(6) 0.021(6) 0.018(6) -0.001(4) 0.005(4) -0.008(5)
C28 0.018(6) 0.037(8) 0.024(7) -0.003(6) 0.003(5) 0.000(6)
C29 0.022(7) 0.042(9) 0.023(7) -0.005(6) 0.001(5) -0.007(6)
C30 0.043(10) 0.056(11) 0.034(9) -0.019(8) 0.009(8) 0.001(9)
C31 0.011(6) 0.018(6) 0.043(8) -0.008(5) -0.005(5) -0.004(5)
C32 0.019(6) 0.026(7) 0.026(7) -0.004(6) -0.007(5) 0.002(5)
C33 0.027(8) 0.042(9) 0.031(8) -0.015(7) -0.012(6) 0.006(6)
C34 0.021(8) 0.057(12) 0.060(12) -0.020(10) -0.006(8) 0.008(8)
O3 0.027(5) 0.021(4) 0.029(4) 0.008(5) -0.009(5) -0.010(4)

loop_
_atom_type_symbol
_atom_type_description
_atom_type_scat_dispersion_real
_atom_type_scat_dispersion_imag
_atom_type_scat_source
C C 0.0033 0.0016 'International Tables Vol C Tables 4.2.6.8 and 6.1.1.4'
H H 0.0000 0.0000 'International Tables Vol C Tables 4.2.6.8 and 6.1.1.4'
F F 0.0171 0.0103 'International Tables Vol C Tables 4.2.6.8 and 6.1.1.4'
O O 0.0106 0.0060 'International Tables Vol C Tables 4.2.6.8 and 6.1.1.4'
N N 0.0061 0.0033 'International Tables Vol C Tables 4.2.6.8 and 6.1.1.4'
Sn Sn -0.6537 1.4246 'International Tables Vol C Tables 4.2.6.8 and 6.1.1.4'

loop_
_geom_angle_atom_site_label_1
_geom_angle_atom_site_label_2
_geom_angle_atom_site_label_3
_geom_angle
_geom_angle_site_symmetry_3
C10 Sn1 C1 118.4(5) .
C10 Sn1 O2 78.8(4) .
C1 Sn1 O2 94.6(4) .
C10 Sn1 O1 93.5(4) .
C1 Sn1 O1 78.6(4) .
O2 Sn1 O1 166.0(4) .
C10 Sn1 Sn1 116.7(3) 2_655
C1 Sn1 Sn1 124.9(4) 2_655
O2 Sn1 Sn1 94.0(3) 2_655
O1 Sn1 Sn1 99.9(3) 2_655
C6 C1 C2 119.8(12) .
C6 C1 Sn1 114.4(9) .
C2 C1 Sn1 125.7(10) .
C3 C2 C1 121.1(14) .
C3 C2 H1 119.5 .
C1 C2 H1 119.5 .
C2 C3 C4 119.3(14) .
C2 C3 H2 120.4 .
C4 C3 H2 120.3 .
C3 C4 C5 120.7(13) .
C3 C4 H3 119.7 .
C5 C4 H3 119.7 .
C4 C5 C6 119.5(13) .
C4 C5 H4 120.3 .
C6 C5 H4 120.3 .
C1 C6 C5 119.6(12) .
C1 C6 C7 116.8(11) .
C5 C6 C7 123.6(12) .
O1 C7 C9 108.4(12) .
O1 C7 C6 114.2(11) .
C9 C7 C6 109.9(12) .
O1 C7 C8 104.6(11) .
C9 C7 C8 109.8(13) .
C6 C7 C8 109.7(12) .
C7 O1 Sn1 115.7(8) .
F1 C8 F3 109.9(15) .
F1 C8 F2 104.8(16) .
F3 C8 F2 107.3(15) .
F1 C8 C7 110.2(14) .
F3 C8 C7 111.5(14) .
F2 C8 C7 112.8(14) .
F6 C9 F5 109.0(14) .
F6 C9 F4 106.6(17) .
F5 C9 F4 107.7(16) .
F6 C9 C7 115.4(16) .
F5 C9 C7 112.5(15) .
F4 C9 C7 105.1(13) .
C15 C10 C11 116.4(12) .
C15 C10 Sn1 116.0(8) .
C11 C10 Sn1 127.4(10) .
C12 C11 C10 120.9(14) .
C12 C11 H5 119.5 .
C10 C11 H5 119.5 .
C13 C12 C11 119.3(14) .
C13 C12 H6 120.3 .
C11 C12 H6 120.3 .
C12 C13 C14 122.6(13) .
C12 C13 H7 118.7 .
C14 C13 H7 118.7 .
C15 C14 C13 117.7(13) .
C15 C14 H8 121.1 .
C13 C14 H8 121.1 .
C14 C15 C10 122.4(12) .
C14 C15 C16 122.4(11) .
C10 C15 C16 115.0(10) .
O2 C16 C18 106.4(11) .
O2 C16 C15 114.0(10) .
C18 C16 C15 109.9(11) .
O2 C16 C17 105.6(11) .
C18 C16 C17 109.6(12) .
C15 C16 C17 111.2(11) .
C16 O2 Sn1 115.4(8) .
F9 C17 F8 109.1(15) .
F9 C17 F7 105.4(14) .
F8 C17 F7 105.5(14) .
F9 C17 C16 113.5(13) .
F8 C17 C16 113.4(13) .
F7 C17 C16 109.3(13) .
F11 C18 F10 108.2(15) .
F11 C18 F12 104.8(12) .
F10 C18 F12 106.6(13) .
F11 C18 C16 112.9(12) .
F10 C18 C16 110.0(12) .
F12 C18 C16 114.1(13) .
C31 N1 C27 112.3(10) .
C31 N1 C19 112.9(11) .
C27 N1 C19 106.1(9) .
C31 N1 C23 105.0(10) .
C27 N1 C23 110.6(11) .
C19 N1 C23 110.1(11) .
C20 C19 N1 116.5(11) .
C20 C19 H9 108.2 .
N1 C19 H9 108.2 .
C20 C19 H10 108.2 .
N1 C19 H10 108.2 .
H9 C19 H10 107.3 .
C19 C20 C21 111.3(12) .
C19 C20 H11 109.4 .
C21 C20 H11 109.4 .
C19 C20 H12 109.4 .
C21 C20 H12 109.4 .
H11 C20 H12 108.0 .
C22 C21 C20 115.6(15) .
C22 C21 H13 108.4 .
C20 C21 H13 108.4 .
C22 C21 H14 108.4 .
C20 C21 H14 108.4 .
H13 C21 H14 107.4 .
C21 C22 H15 109.5 .
C21 C22 H16 109.5 .
H15 C22 H16 109.5 .
C21 C22 H17 109.5 .
H15 C22 H17 109.5 .
H16 C22 H17 109.5 .
C24 C23 N1 117.8(12) .
C24 C23 H18 107.9 .
N1 C23 H18 107.9 .
C24 C23 H19 107.9 .
N1 C23 H19 107.9 .
H18 C23 H19 107.2 .
C23 C24 C25 108.4(14) .
C23 C24 H20 110.0 .
C25 C24 H20 110.0 .
C23 C24 H21 110.0 .
C25 C24 H21 110.0 .
H20 C24 H21 108.4 .
C26 C25 C24 114.1(16) .
C26 C25 H22 108.7 .
C24 C25 H22 108.7 .
C26 C25 H23 108.7 .
C24 C25 H23 108.7 .
H22 C25 H23 107.6 .
C25 C26 H24 109.5 .
C25 C26 H25 109.5 .
H24 C26 H25 109.5 .
C25 C26 H26 109.5 .
H24 C26 H26 109.5 .
H25 C26 H26 109.5 .
C28 C27 N1 117.0(11) .
C28 C27 H27 108.1 .
N1 C27 H27 108.1 .
C28 C27 H28 108.1 .
N1 C27 H28 108.1 .
H27 C27 H28 107.3 .
C29 C28 C27 108.3(12) .
C29 C28 H29 110.0 .
C27 C28 H29 110.0 .
C29 C28 H30 110.0 .
C27 C28 H30 110.0 .
H29 C28 H30 108.4 .
C28 C29 C30 113.8(14) .
C28 C29 H31 108.8 .
C30 C29 H31 108.8 .
C28 C29 H32 108.8 .
C30 C29 H32 108.8 .
H31 C29 H32 107.7 .
C29 C30 H33 109.5 .
C29 C30 H34 109.5 .
H33 C30 H34 109.5 .
C29 C30 H35 109.5 .
H33 C30 H35 109.5 .
H34 C30 H35 109.5 .
N1 C31 C32 115.3(11) .
N1 C31 H36 108.4 .
C32 C31 H36 108.4 .
N1 C31 H37 108.4 .
C32 C31 H37 108.4 .
H36 C31 H37 107.5 .
C33 C32 C31 110.5(13) .
C33 C32 H38 109.6 .
C31 C32 H38 109.6 .
C33 C32 H39 109.6 .
C31 C32 H39 109.6 .
H38 C32 H39 108.1 .
C32 C33 C34 115.2(14) .
C32 C33 H40 108.5 .
C34 C33 H40 108.5 .
C32 C33 H41 108.5 .
C34 C33 H41 108.5 .
H40 C33 H41 107.5 .
C33 C34 H42 109.5 .
C33 C34 H43 109.5 .
H42 C34 H43 109.5 .
C33 C34 H44 109.5 .
H42 C34 H44 109.5 .
H43 C34 H44 109.5 .

loop_
_geom_bond_atom_site_label_1
_geom_bond_atom_site_label_2
_geom_bond_distance
_geom_bond_site_symmetry_2
Sn1 C10 2.104(11) .
Sn1 C1 2.155(13) .
Sn1 O2 2.162(9) .
Sn1 O1 2.166(9) .
Sn1 Sn1 2.7522(14) 2_655
C1 C6 1.382(19) .
C1 C2 1.392(18) .
C2 C3 1.36(2) .
C2 H1 0.9500 .
C3 C4 1.38(2) .
C3 H2 0.9500 .
C4 C5 1.39(2) .
C4 H3 0.9500 .
C5 C6 1.392(18) .
C5 H4 0.9500 .
C6 C7 1.545(18) .
C7 O1 1.377(16) .
C7 C9 1.54(2) .
C7 C8 1.60(2) .
C8 F1 1.29(2) .
C8 F3 1.33(2) .
C8 F2 1.33(2) .
C9 F6 1.29(2) .
C9 F5 1.33(2) .
C9 F4 1.37(2) .
C10 C15 1.402(16) .
C10 C11 1.430(18) .
C11 C12 1.41(2) .
C11 H5 0.9500 .
C12 C13 1.35(2) .
C12 H6 0.9500 .
C13 C14 1.40(2) .
C13 H7 0.9500 .
C14 C15 1.396(17) .
C14 H8 0.9500 .
C15 C16 1.553(17) .
C16 O2 1.376(14) .
C16 C18 1.553(19) .
C16 C17 1.56(2) .
C17 F9 1.32(2) .
C17 F8 1.34(2) .
C17 F7 1.35(2) .
C18 F11 1.329(18) .
C18 F10 1.33(2) .
C18 F12 1.355(18) .
N1 C31 1.505(16) .
N1 C27 1.523(17) .
N1 C19 1.523(17) .
N1 C23 1.540(17) .
C19 C20 1.503(19) .
C19 H9 0.9900 .
C19 H10 0.9900 .
C20 C21 1.53(2) .
C20 H11 0.9900 .
C20 H12 0.9900 .
C21 C22 1.49(2) .
C21 H13 0.9900 .
C21 H14 0.9900 .
C22 H15 0.9800 .
C22 H16 0.9800 .
C22 H17 0.9800 .
C23 C24 1.48(2) .
C23 H18 0.9900 .
C23 H19 0.9900 .
C24 C25 1.50(2) .
C24 H20 0.9900 .
C24 H21 0.9900 .
C25 C26 1.49(3) .
C25 H22 0.9900 .
C25 H23 0.9900 .
C26 H24 0.9800 .
C26 H25 0.9800 .
C26 H26 0.9800 .
C27 C28 1.516(19) .
C27 H27 0.9900 .
C27 H28 0.9900 .
C28 C29 1.50(2) .
C28 H29 0.9900 .
C28 H30 0.9900 .
C29 C30 1.53(2) .
C29 H31 0.9900 .
C29 H32 0.9900 .
C30 H33 0.9800 .
C30 H34 0.9800 .
C30 H35 0.9800 .
C31 C32 1.55(2) .
C31 H36 0.9900 .
C31 H37 0.9900 .
C32 C33 1.527(19) .
C32 H38 0.9900 .
C32 H39 0.9900 .
C33 C34 1.53(3) .
C33 H40 0.9900 .
C33 H41 0.9900 .
C34 H42 0.9800 .
C34 H43 0.9800 .
C34 H44 0.9800 .

loop_
_geom_torsion_atom_site_label_1
_geom_torsion_atom_site_label_2
_geom_torsion_atom_site_label_3
_geom_torsion_atom_site_label_4
_geom_torsion
C6 C1 C2 C3 -1(2)
Sn1 C1 C2 C3 177.8(10)
C1 C2 C3 C4 -1(2)
C2 C3 C4 C5 1(2)
C3 C4 C5 C6 1(2)
C2 C1 C6 C5 2(2)
Sn1 C1 C6 C5 -176.6(10)
C2 C1 C6 C7 -177.7(12)
Sn1 C1 C6 C7 3.7(15)
C4 C5 C6 C1 -2(2)
C4 C5 C6 C7 177.7(12)
C1 C6 C7 O1 -5.4(18)
C5 C6 C7 O1 174.8(12)
C1 C6 C7 C9 116.6(14)
C5 C6 C7 C9 -63.1(18)
C1 C6 C7 C8 -122.6(14)
C5 C6 C7 C8 57.7(17)
C9 C7 O1 Sn1 -118.4(11)
C6 C7 O1 Sn1 4.4(15)
C8 C7 O1 Sn1 124.5(10)
O1 C7 C8 F1 -69.8(15)
C9 C7 C8 F1 174.1(13)
C6 C7 C8 F1 53.2(16)
O1 C7 C8 F3 52.6(17)
C9 C7 C8 F3 -63.5(18)
C6 C7 C8 F3 175.6(13)
O1 C7 C8 F2 173.5(14)
C9 C7 C8 F2 57.3(19)
C6 C7 C8 F2 -63.6(18)
O1 C7 C9 F6 178.5(15)
C6 C7 C9 F6 53(2)
C8 C7 C9 F6 -67.7(19)
O1 C7 C9 F5 -55.5(19)
C6 C7 C9 F5 179.0(14)
C8 C7 C9 F5 58.2(19)
O1 C7 C9 F4 61.4(15)
C6 C7 C9 F4 -64.1(15)
C8 C7 C9 F4 175.1(12)
C15 C10 C11 C12 -2(2)
Sn1 C10 C11 C12 -176.9(11)
C10 C11 C12 C13 -4(2)
C11 C12 C13 C14 3(2)
C12 C13 C14 C15 3(2)
C13 C14 C15 C10 -8.6(19)
C13 C14 C15 C16 177.0(12)
C11 C10 C15 C14 7.9(19)
Sn1 C10 C15 C14 -176.2(10)
C11 C10 C15 C16 -177.4(11)
Sn1 C10 C15 C16 -1.5(14)
C14 C15 C16 O2 -177.2(12)
C10 C15 C16 O2 8.1(16)
C14 C15 C16 C18 -57.9(16)
C10 C15 C16 C18 127.4(12)
C14 C15 C16 C17 63.7(16)
C10 C15 C16 C17 -111.1(13)
C18 C16 O2 Sn1 -131.9(9)
C15 C16 O2 Sn1 -10.7(13)
C17 C16 O2 Sn1 111.6(10)
O2 C16 C17 F9 46.4(17)
C18 C16 C17 F9 -67.8(17)
C15 C16 C17 F9 170.4(13)
O2 C16 C17 F8 171.5(13)
C18 C16 C17 F8 57.3(17)
C15 C16 C17 F8 -64.4(17)
O2 C16 C17 F7 -71.0(14)
C18 C16 C17 F7 174.8(12)
C15 C16 C17 F7 53.1(15)
O2 C16 C18 F11 -52.4(17)
C15 C16 C18 F11 -176.2(12)
C17 C16 C18 F11 61.3(17)
O2 C16 C18 F10 68.5(15)
C15 C16 C18 F10 -55.3(15)
C17 C16 C18 F10 -177.8(12)
O2 C16 C18 F12 -171.8(12)
C15 C16 C18 F12 64.3(16)
C17 C16 C18 F12 -58.2(16)
C31 N1 C19 C20 -54.0(15)
C27 N1 C19 C20 -177.3(12)
C23 N1 C19 C20 62.9(15)
N1 C19 C20 C21 -172.3(12)
C19 C20 C21 C22 64.2(19)
C31 N1 C23 C24 167.2(15)
C27 N1 C23 C24 -71.4(18)
C19 N1 C23 C24 45.5(19)
N1 C23 C24 C25 179.8(16)
C23 C24 C25 C26 171(2)
C31 N1 C27 C28 54.4(16)
C19 N1 C27 C28 178.2(12)
C23 N1 C27 C28 -62.5(15)
N1 C27 C28 C29 -178.8(12)
C27 C28 C29 C30 172.4(14)
C27 N1 C31 C32 54.6(15)
C19 N1 C31 C32 -65.3(15)
C23 N1 C31 C32 174.8(12)
N1 C31 C32 C33 169.5(12)
C31 C32 C33 C34 55.3(18)
